data_4037179
loop_
_publ_author_name
'Hahn, Sebastian'
'Geyer, Florian L.'
'Koser, Silke'
'Tverskoy, Olena'
'Rominger, Frank'
'Bunz, Uwe H. F.'

_publ_section_title
;
 Bent N-Heteroarenes.
;
_journal_issue 18
_journal_name_full 'The Journal of organic chemistry'
_journal_page_first 8485
_journal_page_last 8494
_journal_paper_doi 10.1021/acs.joc.6b01654
_journal_volume 81
_journal_year 2016
_chemical_formula_sum 'C37 H48 N4 S Si2'
_chemical_formula_weight 637.03
_space_group_crystal_system monoclinic
_space_group_IT_number 14
_space_group_name_Hall '-P 2ybc'
_space_group_name_H-M_alt 'P 1 21/c 1'
_atom_sites_solution_hydrogens geom
_audit_creation_method SHELXL-2014/7
_cell_angle_alpha 90
_cell_angle_beta 91.497(14)
_cell_angle_gamma 90
_cell_formula_units_Z 4
_cell_length_a 7.369(4)
_cell_length_b 12.752(7)
_cell_length_c 37.432(19)
_cell_measurement_reflns_used 633
_cell_measurement_temperature 100(2)
_cell_measurement_theta_max 18.27
_cell_measurement_theta_min 2.95
_cell_volume 3516(3)
_computing_cell_refinement 'Bruker SAINT'
_computing_data_collection 'Bruker APEX2'
_computing_data_reduction 'Bruker SAINT'
_computing_molecular_graphics 'Bruker SHELXTL'
_computing_publication_material 'Bruker SHELXTL'
_computing_structure_refinement 'SHELXL-2014/7 (Sheldrick, 2014)'
_computing_structure_solution 'SHELXS-97 (Sheldrick 2008)'
_diffrn_ambient_temperature 100(2)
_diffrn_measured_fraction_theta_full 0.977
_diffrn_measured_fraction_theta_max 0.977
_diffrn_measurement_device_type 'Bruker APEX area detector'
_diffrn_measurement_method '\f and \w scans'
_diffrn_radiation_type MoK\a
_diffrn_radiation_wavelength 0.71073
_diffrn_reflns_av_R_equivalents 0.1310
_diffrn_reflns_av_unetI/netI 0.1771
_diffrn_reflns_Laue_measured_fraction_full 0.977
_diffrn_reflns_Laue_measured_fraction_max 0.977
_diffrn_reflns_limit_h_max 6
_diffrn_reflns_limit_h_min -7
_diffrn_reflns_limit_k_max 9
_diffrn_reflns_limit_k_min -12
_diffrn_reflns_limit_l_max 37
_diffrn_reflns_limit_l_min -31
_diffrn_reflns_number 10761
_diffrn_reflns_point_group_measured_fraction_full 0.977
_diffrn_reflns_point_group_measured_fraction_max 0.977
_diffrn_reflns_theta_full 20.900
_diffrn_reflns_theta_max 20.900
_diffrn_reflns_theta_min 1.088
_diffrn_source 'sealed tube'
_exptl_absorpt_coefficient_mu 0.192
_exptl_absorpt_correction_T_max 0.9561
_exptl_absorpt_correction_T_min 0.6962
_exptl_absorpt_correction_type multi-scan
_exptl_crystal_colour orange
_exptl_crystal_density_diffrn 1.203
_exptl_crystal_description plate
_exptl_crystal_F_000 1368
_exptl_crystal_size_max 0.300
_exptl_crystal_size_mid 0.180
_exptl_crystal_size_min 0.050
_refine_diff_density_max 0.623
_refine_diff_density_min -0.559
_refine_diff_density_rms 0.138
_refine_ls_extinction_method none
_refine_ls_goodness_of_fit_ref 1.104
_refine_ls_hydrogen_treatment constr
_refine_ls_matrix_type full
_refine_ls_number_parameters 238
_refine_ls_number_reflns 3645
_refine_ls_number_restraints 585
_refine_ls_restrained_S_all 1.047
_refine_ls_R_factor_all 0.2248
_refine_ls_R_factor_gt 0.1467
_refine_ls_shift/su_max 0.000
_refine_ls_shift/su_mean 0.000
_refine_ls_structure_factor_coef Fsqd
_refine_ls_weighting_details 'w=1/[\s^2^(Fo^2^)+(0.1510P)^2^+40.5361P] where P=(Fo^2^+2Fc^2^)/3'
_refine_ls_weighting_scheme calc
_refine_ls_wR_factor_gt 0.3441
_refine_ls_wR_factor_ref 0.3972
_reflns_Friedel_coverage 0.000
_reflns_number_gt 2099
_reflns_number_total 3645
_reflns_threshold_expression 'I > 2\s(I)'
_cod_data_source_file jo6b01654_si_003.cif
_cod_data_source_block seh7
_cod_original_sg_symbol_H-M 'P 21/c'
_cod_database_code 4037179
_shelx_shelxl_version_number 2014/7
_shelx_space_group_comment
; 
The symmetry employed for this shelxl refinement is uniquely defined 
by the following loop, which should always be used as a source of 
symmetry information in preference to the above space-group names. 
They are only intended as comments. 
;
_shelx_estimated_absorpt_t_min 0.945
_shelx_estimated_absorpt_t_max 0.990

loop_
_space_group_symop_operation_xyz
'x, y, z'
'-x, y+1/2, -z+1/2'
'-x, -y, -z'
'x, -y-1/2, z-1/2'

loop_
_atom_site_label
_atom_site_type_symbol
_atom_site_fract_x
_atom_site_fract_y
_atom_site_fract_z
_atom_site_U_iso_or_equiv
_atom_site_adp_type
_atom_site_occupancy
_atom_site_site_symmetry_order
_atom_site_calc_flag
_atom_site_refinement_flags_posn
_atom_site_refinement_flags_adp
_atom_site_refinement_flags_occupancy
_atom_site_disorder_assembly
_atom_site_disorder_group
C1 C 0.7178(18) 0.6847(11) 0.6091(4) 0.027(4) Uiso 1 1 d . U . . .
C2 C 0.678(2) 0.6896(12) 0.6395(4) 0.034(4) Uiso 1 1 d . U . . .
C3 C 0.8867(18) 0.7178(11) 0.4596(3) 0.026(3) Uiso 1 1 d . U . . .
C4 C 0.9033(19) 0.7268(12) 0.4277(4) 0.032(4) Uiso 1 1 d . U . . .
C11 C 0.7664(19) 0.6876(12) 0.5727(4) 0.031(4) Uiso 1 1 d . U . . .
C12 C 0.7573(18) 0.6011(11) 0.5479(3) 0.026(3) Uiso 1 1 d . U . . .
N13 N 0.6911(15) 0.5076(9) 0.5627(3) 0.026(3) Uiso 1 1 d . U . . .
C14 C 0.6781(18) 0.4317(11) 0.5405(3) 0.025(3) Uiso 1 1 d . U . . .
C15 C 0.613(2) 0.3191(11) 0.5470(4) 0.034(4) Uiso 1 1 d . U . . .
H15A H 0.6903 0.2835 0.5654 0.041 Uiso 1 1 calc R U . . .
H15B H 0.4853 0.3180 0.5547 0.041 Uiso 1 1 calc R U . . .
C16 C 0.6310(18) 0.2691(12) 0.5114(3) 0.030(4) Uiso 1 1 d . U . . .
C17 C 0.5933(19) 0.1634(12) 0.5014(4) 0.036(4) Uiso 1 1 d . U . . .
H17 H 0.5497 0.1155 0.5186 0.043 Uiso 1 1 calc R U . . .
C18 C 0.6193(19) 0.1302(13) 0.4672(4) 0.034(4) Uiso 1 1 d . U . . .
H18 H 0.5954 0.0592 0.4611 0.041 Uiso 1 1 calc R U . . .
C19 C 0.6819(19) 0.2006(11) 0.4406(4) 0.032(4) Uiso 1 1 d . U . . .
H19 H 0.6980 0.1772 0.4168 0.039 Uiso 1 1 calc R U . . .
C20 C 0.7202(19) 0.3072(12) 0.4504(4) 0.033(4) Uiso 1 1 d . U . . .
H20 H 0.7610 0.3562 0.4332 0.039 Uiso 1 1 calc R U . . .
C21 C 0.6955(19) 0.3369(12) 0.4859(4) 0.030(4) Uiso 1 1 d . U . . .
C22 C 0.7227(19) 0.4392(11) 0.5032(3) 0.030(4) Uiso 1 1 d . U . . .
N23 N 0.7809(15) 0.5258(9) 0.4882(3) 0.029(3) Uiso 1 1 d . U . . .
C24 C 0.7967(18) 0.6100(11) 0.5122(3) 0.024(3) Uiso 1 1 d . U . . .
C25 C 0.8549(18) 0.7077(11) 0.4969(3) 0.024(3) Uiso 1 1 d . U . . .
C26 C 0.8675(18) 0.7920(11) 0.5206(3) 0.025(3) Uiso 1 1 d . U . . .
N27 N 0.9164(15) 0.8946(9) 0.5103(3) 0.033(3) Uiso 1 1 d . U . . .
S1 S 0.9070(5) 0.9618(3) 0.54657(11) 0.0369(12) Uani 1 1 d . U . . .
N28 N 0.8451(16) 0.8745(10) 0.5758(3) 0.035(3) Uiso 1 1 d . U . . .
C29 C 0.8272(19) 0.7838(12) 0.5566(4) 0.032(4) Uiso 1 1 d . U . . .
Si1 Si 0.6235(15) 0.6890(8) 0.6901(3) 0.030(3) Uani 0.507(11) 1 d D U P A 1
C31 C 0.749(3) 0.8081(14) 0.7076(6) 0.028(8) Uiso 0.507(11) 1 d D U P A 1
H31 H 0.8802 0.7880 0.7061 0.033 Uiso 0.507(11) 1 calc R U P A 1
C32 C 0.724(6) 0.830(3) 0.7467(6) 0.052(13) Uiso 0.507(11) 1 d D U P A 1
H32A H 0.7363 0.7650 0.7603 0.078 Uiso 0.507(11) 1 calc R U P A 1
H32B H 0.8173 0.8803 0.7551 0.078 Uiso 0.507(11) 1 calc R U P A 1
H32C H 0.6037 0.8604 0.7501 0.078 Uiso 0.507(11) 1 calc R U P A 1
C33 C 0.733(5) 0.9053(18) 0.6846(8) 0.060(12) Uiso 0.507(11) 1 d D U P A 1
H33A H 0.7503 0.8866 0.6595 0.090 Uiso 0.507(11) 1 calc R U P A 1
H33B H 0.6125 0.9363 0.6872 0.090 Uiso 0.507(11) 1 calc R U P A 1
H33C H 0.8260 0.9562 0.6922 0.090 Uiso 0.507(11) 1 calc R U P A 1
C34 C 0.367(2) 0.6996(19) 0.6901(6) 0.044(8) Uiso 0.507(11) 1 d D U P A 1
H34 H 0.3211 0.6348 0.6778 0.052 Uiso 0.507(11) 1 calc R U P A 1
C35 C 0.289(4) 0.696(3) 0.7271(6) 0.059(10) Uiso 0.507(11) 1 d D U P A 1
H35A H 0.3407 0.6368 0.7404 0.088 Uiso 0.507(11) 1 calc R U P A 1
H35B H 0.3182 0.7616 0.7397 0.088 Uiso 0.507(11) 1 calc R U P A 1
H35C H 0.1566 0.6882 0.7251 0.088 Uiso 0.507(11) 1 calc R U P A 1
C36 C 0.292(4) 0.790(3) 0.6682(9) 0.066(11) Uiso 0.507(11) 1 d D U P A 1
H36A H 0.3455 0.7893 0.6445 0.099 Uiso 0.507(11) 1 calc R U P A 1
H36B H 0.1595 0.7828 0.6656 0.099 Uiso 0.507(11) 1 calc R U P A 1
H36C H 0.3212 0.8562 0.6803 0.099 Uiso 0.507(11) 1 calc R U P A 1
C37 C 0.701(3) 0.5662(13) 0.7146(7) 0.020(8) Uiso 0.507(11) 1 d D U P A 1
H37 H 0.6467 0.5714 0.7387 0.024 Uiso 0.507(11) 1 calc R U P A 1
C38 C 0.622(3) 0.4674(15) 0.6983(7) 0.035(8) Uiso 0.507(11) 1 d D U P A 1
H38A H 0.4905 0.4760 0.6945 0.052 Uiso 0.507(11) 1 calc R U P A 1
H38B H 0.6782 0.4537 0.6753 0.052 Uiso 0.507(11) 1 calc R U P A 1
H38C H 0.6454 0.4082 0.7145 0.052 Uiso 0.507(11) 1 calc R U P A 1
C39 C 0.904(3) 0.562(2) 0.7216(8) 0.057(10) Uiso 0.507(11) 1 d D U P A 1
H39A H 0.9448 0.6288 0.7321 0.086 Uiso 0.507(11) 1 calc R U P A 1
H39B H 0.9326 0.5048 0.7382 0.086 Uiso 0.507(11) 1 calc R U P A 1
H39C H 0.9654 0.5503 0.6991 0.086 Uiso 0.507(11) 1 calc R U P A 1
Si2 Si 0.8845(5) 0.7336(3) 0.37843(11) 0.0311(12) Uani 1 1 d D U . . .
C41 C 0.8178(15) 0.5977(9) 0.3624(4) 0.033(4) Uiso 1 1 d D U . . .
H41 H 0.8063 0.5989 0.3358 0.039 Uiso 1 1 calc R U . . .
C42 C 0.9636(19) 0.5186(11) 0.3732(4) 0.047(4) Uiso 1 1 d D U . . .
H42A H 1.0799 0.5404 0.3634 0.071 Uiso 1 1 calc R U . . .
H42B H 0.9746 0.5151 0.3993 0.071 Uiso 1 1 calc R U . . .
H42C H 0.9303 0.4494 0.3637 0.071 Uiso 1 1 calc R U . . .
C43 C 0.6349(19) 0.5656(14) 0.3773(5) 0.072(6) Uiso 1 1 d D U . . .
H43A H 0.5426 0.6173 0.3701 0.109 Uiso 1 1 calc R U . . .
H43B H 0.6003 0.4965 0.3678 0.109 Uiso 1 1 calc R U . . .
H43C H 0.6446 0.5622 0.4034 0.109 Uiso 1 1 calc R U . . .
C44 C 0.7019(17) 0.8332(9) 0.3690(3) 0.035(4) Uiso 1 1 d D U . . .
H44 H 0.5898 0.8002 0.3785 0.042 Uiso 1 1 calc R U . . .
C45 C 0.719(2) 0.9356(9) 0.3893(3) 0.034(4) Uiso 1 1 d D U . . .
H45A H 0.7476 0.9211 0.4145 0.051 Uiso 1 1 calc R U . . .
H45B H 0.8161 0.9779 0.3792 0.051 Uiso 1 1 calc R U . . .
H45C H 0.6040 0.9741 0.3873 0.051 Uiso 1 1 calc R U . . .
C46 C 0.658(2) 0.8498(12) 0.3299(3) 0.046(4) Uiso 1 1 d D U . . .
H46A H 0.6480 0.7817 0.3179 0.069 Uiso 1 1 calc R U . . .
H46B H 0.5421 0.8874 0.3272 0.069 Uiso 1 1 calc R U . . .
H46C H 0.7543 0.8911 0.3192 0.069 Uiso 1 1 calc R U . . .
C47 C 1.1155(16) 0.7725(10) 0.3616(3) 0.036(4) Uiso 1 1 d D U . . .
H47 H 1.2004 0.7158 0.3699 0.043 Uiso 1 1 calc R U . . .
C48 C 1.1883(19) 0.8724(10) 0.3784(3) 0.037(4) Uiso 1 1 d D U . . .
H48A H 1.1795 0.8681 0.4044 0.056 Uiso 1 1 calc R U . . .
H48B H 1.3157 0.8816 0.3721 0.056 Uiso 1 1 calc R U . . .
H48C H 1.1170 0.9322 0.3695 0.056 Uiso 1 1 calc R U . . .
C49 C 1.124(2) 0.7725(14) 0.3212(3) 0.057(5) Uiso 1 1 d D U . . .
H49A H 1.0755 0.7062 0.3118 0.085 Uiso 1 1 calc R U . . .
H49B H 1.0520 0.8310 0.3115 0.085 Uiso 1 1 calc R U . . .
H49C H 1.2506 0.7803 0.3142 0.085 Uiso 1 1 calc R U . . .
Si1B Si 0.5975(16) 0.7325(9) 0.6826(3) 0.035(4) Uani 0.493(11) 1 d D U P A 2
C31B C 0.790(3) 0.8142(17) 0.7022(6) 0.027(9) Uiso 0.493(11) 1 d D U P A 2
H31B H 0.9025 0.7717 0.6992 0.033 Uiso 0.493(11) 1 calc R U P A 2
C32B C 0.778(5) 0.835(3) 0.7418(6) 0.043(12) Uiso 0.493(11) 1 d D U P A 2
H32D H 0.7594 0.7681 0.7543 0.064 Uiso 0.493(11) 1 calc R U P A 2
H32E H 0.8907 0.8672 0.7506 0.064 Uiso 0.493(11) 1 calc R U P A 2
H32F H 0.6756 0.8816 0.7461 0.064 Uiso 0.493(11) 1 calc R U P A 2
C33B C 0.818(5) 0.9147(18) 0.6815(7) 0.040(10) Uiso 0.493(11) 1 d D U P A 2
H33D H 0.8255 0.8985 0.6560 0.060 Uiso 0.493(11) 1 calc R U P A 2
H33E H 0.7165 0.9624 0.6853 0.060 Uiso 0.493(11) 1 calc R U P A 2
H33F H 0.9317 0.9480 0.6898 0.060 Uiso 0.493(11) 1 calc R U P A 2
C34B C 0.385(2) 0.8117(15) 0.6735(5) 0.031(8) Uiso 0.493(11) 1 d D U P A 2
H34B H 0.4178 0.8664 0.6556 0.037 Uiso 0.493(11) 1 calc R U P A 2
C35B C 0.311(3) 0.870(2) 0.7052(6) 0.041(9) Uiso 0.493(11) 1 d D U P A 2
H35D H 0.4078 0.9126 0.7163 0.062 Uiso 0.493(11) 1 calc R U P A 2
H35E H 0.2109 0.9150 0.6972 0.062 Uiso 0.493(11) 1 calc R U P A 2
H35F H 0.2676 0.8190 0.7227 0.062 Uiso 0.493(11) 1 calc R U P A 2
C36B C 0.238(3) 0.7442(19) 0.6556(6) 0.024(7) Uiso 0.493(11) 1 d D U P A 2
H36D H 0.2887 0.7074 0.6352 0.036 Uiso 0.493(11) 1 calc R U P A 2
H36E H 0.1941 0.6929 0.6729 0.036 Uiso 0.493(11) 1 calc R U P A 2
H36F H 0.1374 0.7889 0.6474 0.036 Uiso 0.493(11) 1 calc R U P A 2
C37B C 0.557(3) 0.6092(16) 0.7093(6) 0.045(8) Uiso 0.493(11) 1 d D U P A 2
H37B H 0.4907 0.5601 0.6927 0.055 Uiso 0.493(11) 1 calc R U P A 2
C38B C 0.438(3) 0.622(2) 0.7412(6) 0.040(9) Uiso 0.493(11) 1 d D U P A 2
H38D H 0.3254 0.6575 0.7339 0.060 Uiso 0.493(11) 1 calc R U P A 2
H38E H 0.4096 0.5527 0.7509 0.060 Uiso 0.493(11) 1 calc R U P A 2
H38F H 0.5022 0.6636 0.7595 0.060 Uiso 0.493(11) 1 calc R U P A 2
C39B C 0.733(4) 0.554(3) 0.7200(11) 0.074(16) Uiso 0.493(11) 1 d D U P A 2
H39D H 0.8084 0.5465 0.6990 0.111 Uiso 0.493(11) 1 calc R U P A 2
H39E H 0.7980 0.5956 0.7382 0.111 Uiso 0.493(11) 1 calc R U P A 2
H39F H 0.7054 0.4846 0.7296 0.111 Uiso 0.493(11) 1 calc R U P A 2

loop_
_atom_site_aniso_label
_atom_site_aniso_U_11
_atom_site_aniso_U_22
_atom_site_aniso_U_33
_atom_site_aniso_U_23
_atom_site_aniso_U_13
_atom_site_aniso_U_12
S1 0.028(2) 0.024(2) 0.059(3) -0.006(2) 0.0020(19) 0.0023(19)
Si1 0.028(6) 0.022(7) 0.039(7) 0.013(6) 0.003(5) -0.011(5)
Si2 0.015(2) 0.025(3) 0.053(3) -0.003(2) 0.0045(19) 0.001(2)
Si1B 0.039(7) 0.028(8) 0.037(7) 0.016(6) 0.005(5) -0.008(6)

loop_
_atom_type_symbol
_atom_type_description
_atom_type_scat_dispersion_real
_atom_type_scat_dispersion_imag
_atom_type_scat_source
C C 0.0033 0.0016 'International Tables Vol C Tables 4.2.6.8 and 6.1.1.4'
H H 0.0000 0.0000 'International Tables Vol C Tables 4.2.6.8 and 6.1.1.4'
N N 0.0061 0.0033 'International Tables Vol C Tables 4.2.6.8 and 6.1.1.4'
Si Si 0.0817 0.0704 'International Tables Vol C Tables 4.2.6.8 and 6.1.1.4'
S S 0.1246 0.1234 'International Tables Vol C Tables 4.2.6.8 and 6.1.1.4'

loop_
_geom_angle_atom_site_label_1
_geom_angle_atom_site_label_2
_geom_angle_atom_site_label_3
_geom_angle
C2 C1 C11 175.4(16)
C1 C2 Si1B 164.5(14)
C1 C2 Si1 175.9(14)
C4 C3 C25 176.4(14)
C3 C4 Si2 169.5(13)
C1 C11 C29 120.8(13)
C1 C11 C12 126.1(13)
C29 C11 C12 113.0(12)
C24 C12 N13 122.4(12)
C24 C12 C11 123.6(13)
N13 C12 C11 113.8(11)
C14 N13 C12 113.9(11)
N13 C14 C22 124.3(13)
N13 C14 C15 128.6(12)
C22 C14 C15 107.1(11)
C16 C15 C14 102.9(11)
C16 C15 H15A 111.2
C14 C15 H15A 111.2
C16 C15 H15B 111.2
C14 C15 H15B 111.2
H15A C15 H15B 109.1
C21 C16 C17 118.4(13)
C21 C16 C15 113.2(13)
C17 C16 C15 128.4(13)
C18 C17 C16 120.7(14)
C18 C17 H17 119.7
C16 C17 H17 119.7
C17 C18 C19 120.9(15)
C17 C18 H18 119.5
C19 C18 H18 119.5
C18 C19 C20 119.0(13)
C18 C19 H19 120.5
C20 C19 H19 120.5
C21 C20 C19 117.9(13)
C21 C20 H20 121.0
C19 C20 H20 121.0
C16 C21 C20 123.0(14)
C16 C21 C22 107.2(12)
C20 C21 C22 129.8(13)
N23 C22 C14 123.6(13)
N23 C22 C21 126.7(12)
C14 C22 C21 109.6(12)
C22 N23 C24 112.9(11)
C12 C24 N23 122.8(12)
C12 C24 C25 121.9(12)
N23 C24 C25 115.2(11)
C26 C25 C3 123.0(12)
C26 C25 C24 115.3(11)
C3 C25 C24 121.7(12)
C29 C26 C25 123.1(13)
C29 C26 N27 113.4(12)
C25 C26 N27 123.4(12)
C26 N27 S1 104.2(9)
N27 S1 N28 102.8(6)
C29 N28 S1 104.4(9)
N28 C29 C26 115.2(13)
N28 C29 C11 121.8(12)
C26 C29 C11 123.0(13)
C31 Si1 C37 111.1(9)
C31 Si1 C34 115.1(11)
C37 Si1 C34 110.3(9)
C31 Si1 C2 102.8(10)
C37 Si1 C2 113.9(11)
C34 Si1 C2 103.3(9)
C32 C31 C33 112.8(18)
C32 C31 Si1 114.6(15)
C33 C31 Si1 115.7(15)
C32 C31 H31 104.0
C33 C31 H31 104.0
Si1 C31 H31 104.0
C31 C32 H32A 109.5
C31 C32 H32B 109.5
H32A C32 H32B 109.5
C31 C32 H32C 109.5
H32A C32 H32C 109.5
H32B C32 H32C 109.5
C31 C33 H33A 109.5
C31 C33 H33B 109.5
H33A C33 H33B 109.5
C31 C33 H33C 109.5
H33A C33 H33C 109.5
H33B C33 H33C 109.5
C36 C34 C35 112.0(18)
C36 C34 Si1 113.9(15)
C35 C34 Si1 113.6(14)
C36 C34 H34 105.4
C35 C34 H34 105.4
Si1 C34 H34 105.4
C34 C35 H35A 109.5
C34 C35 H35B 109.5
H35A C35 H35B 109.5
C34 C35 H35C 109.5
H35A C35 H35C 109.5
H35B C35 H35C 109.5
C34 C36 H36A 109.5
C34 C36 H36B 109.5
H36A C36 H36B 109.5
C34 C36 H36C 109.5
H36A C36 H36C 109.5
H36B C36 H36C 109.5
C38 C37 C39 114.3(17)
C38 C37 Si1 112.8(14)
C39 C37 Si1 113.4(14)
C38 C37 H37 105.1
C39 C37 H37 105.1
Si1 C37 H37 105.1
C37 C38 H38A 109.5
C37 C38 H38B 109.5
H38A C38 H38B 109.5
C37 C38 H38C 109.5
H38A C38 H38C 109.5
H38B C38 H38C 109.5
C37 C39 H39A 109.5
C37 C39 H39B 109.5
H39A C39 H39B 109.5
C37 C39 H39C 109.5
H39A C39 H39C 109.5
H39B C39 H39C 109.5
C4 Si2 C44 104.7(6)
C4 Si2 C41 106.5(6)
C44 Si2 C41 112.4(5)
C4 Si2 C47 107.4(6)
C44 Si2 C47 114.0(6)
C41 Si2 C47 111.2(5)
C42 C41 C43 110.5(11)
C42 C41 Si2 110.3(9)
C43 C41 Si2 110.8(9)
C42 C41 H41 108.4
C43 C41 H41 108.4
Si2 C41 H41 108.4
C41 C42 H42A 109.5
C41 C42 H42B 109.5
H42A C42 H42B 109.5
C41 C42 H42C 109.5
H42A C42 H42C 109.5
H42B C42 H42C 109.5
C41 C43 H43A 109.5
C41 C43 H43B 109.5
H43A C43 H43B 109.5
C41 C43 H43C 109.5
H43A C43 H43C 109.5
H43B C43 H43C 109.5
C46 C44 C45 112.3(11)
C46 C44 Si2 114.4(9)
C45 C44 Si2 116.1(9)
C46 C44 H44 104.1
C45 C44 H44 104.1
Si2 C44 H44 104.1
C44 C45 H45A 109.5
C44 C45 H45B 109.5
H45A C45 H45B 109.5
C44 C45 H45C 109.5
H45A C45 H45C 109.5
H45B C45 H45C 109.5
C44 C46 H46A 109.5
C44 C46 H46B 109.5
H46A C46 H46B 109.5
C44 C46 H46C 109.5
H46A C46 H46C 109.5
H46B C46 H46C 109.5
C48 C47 C49 112.9(11)
C48 C47 Si2 113.3(8)
C49 C47 Si2 113.1(9)
C48 C47 H47 105.5
C49 C47 H47 105.5
Si2 C47 H47 105.5
C47 C48 H48A 109.5
C47 C48 H48B 109.5
H48A C48 H48B 109.5
C47 C48 H48C 109.5
H48A C48 H48C 109.5
H48B C48 H48C 109.5
C47 C49 H49A 109.5
C47 C49 H49B 109.5
H49A C49 H49B 109.5
C47 C49 H49C 109.5
H49A C49 H49C 109.5
H49B C49 H49C 109.5
C2 Si1B C34B 106.8(9)
C2 Si1B C37B 106.2(10)
C34B Si1B C37B 113.5(10)
C2 Si1B C31B 104.7(11)
C34B Si1B C31B 112.6(10)
C37B Si1B C31B 112.3(10)
C32B C31B C33B 111.7(17)
C32B C31B Si1B 114.5(16)
C33B C31B Si1B 112.3(14)
C32B C31B H31B 105.9
C33B C31B H31B 105.9
Si1B C31B H31B 105.9
C31B C32B H32D 109.5
C31B C32B H32E 109.5
H32D C32B H32E 109.5
C31B C32B H32F 109.5
H32D C32B H32F 109.5
H32E C32B H32F 109.5
C31B C33B H33D 109.5
C31B C33B H33E 109.5
H33D C33B H33E 109.5
C31B C33B H33F 109.5
H33D C33B H33F 109.5
H33E C33B H33F 109.5
C35B C34B C36B 110.8(16)
C35B C34B Si1B 115.7(14)
C36B C34B Si1B 110.7(13)
C35B C34B H34B 106.4
C36B C34B H34B 106.4
Si1B C34B H34B 106.4
C34B C35B H35D 109.5
C34B C35B H35E 109.5
H35D C35B H35E 109.5
C34B C35B H35F 109.5
H35D C35B H35F 109.5
H35E C35B H35F 109.5
C34B C36B H36D 109.5
C34B C36B H36E 109.5
H36D C36B H36E 109.5
C34B C36B H36F 109.5
H36D C36B H36F 109.5
H36E C36B H36F 109.5
C38B C37B C39B 110.5(18)
C38B C37B Si1B 115.7(15)
C39B C37B Si1B 112.3(16)
C38B C37B H37B 105.9
C39B C37B H37B 105.9
Si1B C37B H37B 105.9
C37B C38B H38D 109.5
C37B C38B H38E 109.5
H38D C38B H38E 109.5
C37B C38B H38F 109.5
H38D C38B H38F 109.5
H38E C38B H38F 109.5
C37B C39B H39D 109.5
C37B C39B H39E 109.5
H39D C39B H39E 109.5
C37B C39B H39F 109.5
H39D C39B H39F 109.5
H39E C39B H39F 109.5

loop_
_geom_bond_atom_site_label_1
_geom_bond_atom_site_label_2
_geom_bond_distance
C1 C2 1.186(17)
C1 C11 1.416(19)
C2 Si1B 1.82(2)
C2 Si1 1.947(19)
C3 C4 1.207(17)
C3 C25 1.428(18)
C4 Si2 1.848(14)
C11 C29 1.44(2)
C11 C12 1.443(19)
C12 C24 1.380(17)
C12 N13 1.408(17)
N13 C14 1.278(16)
C14 C22 1.446(18)
C14 C15 1.536(19)
C15 C16 1.486(19)
C15 H15A 0.9900
C15 H15B 0.9900
C16 C21 1.382(19)
C16 C17 1.43(2)
C17 C18 1.364(18)
C17 H17 0.9500
C18 C19 1.426(19)
C18 H18 0.9500
C19 C20 1.43(2)
C19 H19 0.9500
C20 C21 1.399(18)
C20 H20 0.9500
C21 C22 1.47(2)
C22 N23 1.317(17)
N23 C24 1.403(17)
C24 C25 1.442(19)
C25 C26 1.397(18)
C26 C29 1.391(18)
C26 N27 1.414(17)
N27 S1 1.608(12)
S1 N28 1.636(12)
N28 C29 1.367(18)
Si1 C31 1.886(14)
Si1 C37 1.893(15)
Si1 C34 1.896(14)
C31 C32 1.508(15)
C31 C33 1.511(15)
C31 H31 1.0000
C32 H32A 0.9800
C32 H32B 0.9800
C32 H32C 0.9800
C33 H33A 0.9800
C33 H33B 0.9800
C33 H33C 0.9800
C34 C36 1.511(15)
C34 C35 1.513(15)
C34 H34 1.0000
C35 H35A 0.9800
C35 H35B 0.9800
C35 H35C 0.9800
C36 H36A 0.9800
C36 H36B 0.9800
C36 H36C 0.9800
C37 C38 1.510(15)
C37 C39 1.512(15)
C37 H37 1.0000
C38 H38A 0.9800
C38 H38B 0.9800
C38 H38C 0.9800
C39 H39A 0.9800
C39 H39B 0.9800
C39 H39C 0.9800
Si2 C44 1.877(11)
Si2 C41 1.895(11)
Si2 C47 1.896(11)
C41 C42 1.519(12)
C41 C43 1.527(13)
C41 H41 1.0000
C42 H42A 0.9800
C42 H42B 0.9800
C42 H42C 0.9800
C43 H43A 0.9800
C43 H43B 0.9800
C43 H43C 0.9800
C44 C46 1.507(12)
C44 C45 1.514(12)
C44 H44 1.0000
C45 H45A 0.9800
C45 H45B 0.9800
C45 H45C 0.9800
C46 H46A 0.9800
C46 H46B 0.9800
C46 H46C 0.9800
C47 C48 1.512(12)
C47 C49 1.516(12)
C47 H47 1.0000
C48 H48A 0.9800
C48 H48B 0.9800
C48 H48C 0.9800
C49 H49A 0.9800
C49 H49B 0.9800
C49 H49C 0.9800
Si1B C34B 1.886(14)
Si1B C37B 1.890(14)
Si1B C31B 1.893(14)
C31B C32B 1.508(15)
C31B C33B 1.516(14)
C31B H31B 1.0000
C32B H32D 0.9800
C32B H32E 0.9800
C32B H32F 0.9800
C33B H33D 0.9800
C33B H33E 0.9800
C33B H33F 0.9800
C34B C35B 1.512(15)
C34B C36B 1.524(15)
C34B H34B 1.0000
C35B H35D 0.9800
C35B H35E 0.9800
C35B H35F 0.9800
C36B H36D 0.9800
C36B H36E 0.9800
C36B H36F 0.9800
C37B C38B 1.509(15)
C37B C39B 1.518(15)
C37B H37B 1.0000
C38B H38D 0.9800
C38B H38E 0.9800
C38B H38F 0.9800
C39B H39D 0.9800
C39B H39E 0.9800
C39B H39F 0.9800

loop_
_geom_torsion_atom_site_label_1
_geom_torsion_atom_site_label_2
_geom_torsion_atom_site_label_3
_geom_torsion_atom_site_label_4
_geom_torsion
C1 C11 C12 C24 176.2(13)
C29 C11 C12 C24 -2(2)
C1 C11 C12 N13 1(2)
C29 C11 C12 N13 -177.5(12)
C24 C12 N13 C14 2.6(19)
C11 C12 N13 C14 178.1(12)
C12 N13 C14 C22 -1.2(19)
C12 N13 C14 C15 179.6(13)
N13 C14 C15 C16 -179.4(14)
C22 C14 C15 C16 1.3(15)
C14 C15 C16 C21 -0.3(16)
C14 C15 C16 C17 178.7(14)
C21 C16 C17 C18 0(2)
C15 C16 C17 C18 -179.4(14)
C16 C17 C18 C19 -1(2)
C17 C18 C19 C20 1(2)
C18 C19 C20 C21 1(2)
C17 C16 C21 C20 2(2)
C15 C16 C21 C20 -178.9(13)
C17 C16 C21 C22 -179.9(12)
C15 C16 C21 C22 -0.8(17)
C19 C20 C21 C16 -2(2)
C19 C20 C21 C22 -179.7(14)
N13 C14 C22 N23 0(2)
C15 C14 C22 N23 178.9(13)
N13 C14 C22 C21 178.8(13)
C15 C14 C22 C21 -1.9(15)
C16 C21 C22 N23 -179.1(14)
C20 C21 C22 N23 -1(3)
C16 C21 C22 C14 1.7(16)
C20 C21 C22 C14 179.6(14)
C14 C22 N23 C24 0.6(19)
C21 C22 N23 C24 -178.5(13)
N13 C12 C24 N23 -3(2)
C11 C12 C24 N23 -177.6(13)
N13 C12 C24 C25 176.5(12)
C11 C12 C24 C25 1(2)
C22 N23 C24 C12 0.8(19)
C22 N23 C24 C25 -178.3(12)
C12 C24 C25 C26 -0.3(19)
N23 C24 C25 C26 178.9(11)
C12 C24 C25 C3 -176.8(13)
N23 C24 C25 C3 2.3(18)
C3 C25 C26 C29 176.4(13)
C24 C25 C26 C29 0(2)
C3 C25 C26 N27 -1(2)
C24 C25 C26 N27 -177.8(12)
C29 C26 N27 S1 0.8(14)
C25 C26 N27 S1 178.8(11)
C26 N27 S1 N28 -0.2(10)
N27 S1 N28 C29 -0.5(11)
S1 N28 C29 C26 1.1(15)
S1 N28 C29 C11 -177.5(11)
C25 C26 C29 N28 -179.3(13)
N27 C26 C29 N28 -1.3(18)
C25 C26 C29 C11 -1(2)
N27 C26 C29 C11 177.2(13)
C1 C11 C29 N28 2(2)
C12 C11 C29 N28 -179.8(13)
C1 C11 C29 C26 -176.6(13)
C12 C11 C29 C26 2(2)
C37 Si1 C31 C32 -60(2)
C34 Si1 C31 C32 66(2)
C2 Si1 C31 C32 177(2)
C37 Si1 C31 C33 166(2)
C34 Si1 C31 C33 -68(2)
C2 Si1 C31 C33 44(2)
C31 Si1 C34 C36 59(2)
C37 Si1 C34 C36 -174(2)
C2 Si1 C34 C36 -52(2)
C31 Si1 C34 C35 -71(2)
C37 Si1 C34 C35 56(2)
C2 Si1 C34 C35 177.6(19)
C31 Si1 C37 C38 -172.5(18)
C34 Si1 C37 C38 59(2)
C2 Si1 C37 C38 -56.9(19)
C31 Si1 C37 C39 -41(2)
C34 Si1 C37 C39 -169.5(18)
C2 Si1 C37 C39 74.9(19)
C3 C4 Si2 C44 59(7)
C3 C4 Si2 C41 -60(7)
C3 C4 Si2 C47 -179(100)
C4 Si2 C41 C42 -61.6(11)
C44 Si2 C41 C42 -175.7(9)
C47 Si2 C41 C42 55.1(11)
C4 Si2 C41 C43 61.1(11)
C44 Si2 C41 C43 -53.0(12)
C47 Si2 C41 C43 177.8(10)
C4 Si2 C44 C46 -178.1(10)
C41 Si2 C44 C46 -62.9(12)
C47 Si2 C44 C46 64.8(11)
C4 Si2 C44 C45 48.6(12)
C41 Si2 C44 C45 163.8(10)
C47 Si2 C44 C45 -68.5(11)
C4 Si2 C47 C48 -54.6(11)
C44 Si2 C47 C48 60.9(11)
C41 Si2 C47 C48 -170.8(9)
C4 Si2 C47 C49 175.3(11)
C44 Si2 C47 C49 -69.2(11)
C41 Si2 C47 C49 59.1(12)
C1 C2 Si1B C34B 39(5)
C1 C2 Si1B C37B 161(5)
C1 C2 Si1B C31B -80(5)
C2 Si1B C31B C32B -164(2)
C34B Si1B C31B C32B 80(2)
C37B Si1B C31B C32B -49(2)
C2 Si1B C31B C33B 67(2)
C34B Si1B C31B C33B -49(2)
C37B Si1B C31B C33B -178.2(19)
C2 Si1B C34B C35B -170.7(18)
C37B Si1B C34B C35B 73(2)
C31B Si1B C34B C35B -56(2)
C2 Si1B C34B C36B 62.3(17)
C37B Si1B C34B C36B -54.4(19)
C31B Si1B C34B C36B 176.6(15)
C2 Si1B C37B C38B -162.2(18)
C34B Si1B C37B C38B -45(2)
C31B Si1B C37B C38B 84(2)
C2 Si1B C37B C39B 70(2)
C34B Si1B C37B C39B -173(2)
C31B Si1B C37B C39B -44(2)
